data_7062923
loop_
_publ_author_name
'Gomes, Carla'
'Costa, Mariana'
'Lopes, Susana M. M.'
'Nogueira, Bernardo Albuquerque'
'Fausto, Rui'
'Paix\~ao, Jos\'e A.'
'Pinho e Melo, Teresa M. V. D.'
'Martins, Lu\'isa M. D. R. S.'
'Pineiro, Marta'

_publ_section_title
;
 On the mechanochemical synthesis of C-scorpionates with an oxime moiety
 and their application in the copper-catalyzed azide--alkyne cycloaddition
 (CuAAC) reaction
;
_journal_issue 2
_journal_name_full 'New Journal of Chemistry'
_journal_page_first 874
_journal_page_last 886
_journal_paper_doi 10.1039/D3NJ05017C
_journal_volume 48
_journal_year 2024
_chemical_formula_moiety 'C11 H11 N7 O'
_chemical_formula_sum 'C11 H11 N7 O'
_chemical_formula_weight 257.27
_chemical_melting_point 417.3
_chemical_name_common
;     
 [(1-Hydroxyimino)methyl]tris(1H-pyrazol-1-yl)methane
;
_chemical_name_systematic
;
(E)-2,2,2-tri(1H-pyrazol-1-yl)acetaldehyde oxime
;
_space_group_crystal_system monoclinic
_space_group_IT_number 14
_space_group_name_Hall '-P 2yn'
_space_group_name_H-M_alt 'P 1 21/n 1'
_atom_sites_solution_hydrogens mixed
_atom_sites_solution_primary direct
_atom_sites_solution_secondary difmap
_audit_creation_method SHELXL-2018/3
_audit_update_record
;
2021-07-14 deposited with the CCDC.	2023-11-30 downloaded from the CCDC.
;
_cell_angle_alpha 90
_cell_angle_beta 91.395(2)
_cell_angle_gamma 90
_cell_formula_units_Z 4
_cell_length_a 10.2989(3)
_cell_length_b 9.5354(3)
_cell_length_c 12.3745(4)
_cell_measurement_reflns_used 9898
_cell_measurement_temperature 293(2)
_cell_measurement_theta_max 49.164
_cell_measurement_theta_min 5.085
_cell_volume 1214.87(7)
_computing_cell_refinement 'APEXIII (Bruker AXS, 2016)'
_computing_data_collection 'APEXIII (Bruker AXS, 2016)'
_computing_data_reduction 'SAINT V8.38A (Bruker AXS, 2016)'
_computing_molecular_graphics 'PLATON (Spek, 2009)'
_computing_publication_material 'PLATON (Spek, 2009)'
_computing_structure_refinement 'SHELXL-2018/3 (Sheldrick, 2018)'
_computing_structure_solution 'SHELXT 2018/2 (Sheldrick, 2018)'
_diffrn_ambient_temperature 293(2)
_diffrn_measured_fraction_theta_full 0.997
_diffrn_measured_fraction_theta_max 0.998
_diffrn_measurement_device_type
;
Bruker APEXII CCD area-detector diffractometer  
;
_diffrn_measurement_method '\f and \w scans'
_diffrn_radiation_type MoK\a
_diffrn_radiation_wavelength 0.71073
_diffrn_reflns_av_R_equivalents 0.0467
_diffrn_reflns_av_unetI/netI 0.0109
_diffrn_reflns_Laue_measured_fraction_full 0.997
_diffrn_reflns_Laue_measured_fraction_max 0.998
_diffrn_reflns_limit_h_max 13
_diffrn_reflns_limit_h_min -13
_diffrn_reflns_limit_k_max 12
_diffrn_reflns_limit_k_min -12
_diffrn_reflns_limit_l_max 16
_diffrn_reflns_limit_l_min -16
_diffrn_reflns_number 114886
_diffrn_reflns_point_group_measured_fraction_full 0.997
_diffrn_reflns_point_group_measured_fraction_max 0.998
_diffrn_reflns_theta_full 25.242
_diffrn_reflns_theta_max 27.500
_diffrn_reflns_theta_min 3.369
_diffrn_source 'sealed X-ray tube'
_exptl_absorpt_coefficient_mu 0.100
_exptl_absorpt_correction_T_max 0.7464
_exptl_absorpt_correction_T_min 0.6818
_exptl_absorpt_correction_type multi-scan
_exptl_absorpt_process_details
;
 SADABS 2016/2: Krause, L., Herbst-Irmer, R., Sheldrick G.M. & Stalke D.,
 J. Appl. Cryst. 48 (2015) 3-10
;
_exptl_crystal_colour 'light yellow'
_exptl_crystal_density_diffrn 1.407
_exptl_crystal_description block
_exptl_crystal_F_000 536
_exptl_crystal_recrystallization_method 'Re-crystallisation from solvent: diethyl ether, dichloromethane'
_exptl_crystal_size_max 0.250
_exptl_crystal_size_mid 0.180
_exptl_crystal_size_min 0.160
_exptl_transmission_factor_max 0.746
_exptl_transmission_factor_min 0.682
_refine_diff_density_max 0.202
_refine_diff_density_min -0.183
_refine_diff_density_rms 0.033
_refine_ls_extinction_method none
_refine_ls_goodness_of_fit_ref 1.035
_refine_ls_hydrogen_treatment mixed
_refine_ls_matrix_type full
_refine_ls_number_parameters 175
_refine_ls_number_reflns 2792
_refine_ls_number_restraints 0
_refine_ls_restrained_S_all 1.035
_refine_ls_R_factor_all 0.0467
_refine_ls_R_factor_gt 0.0353
_refine_ls_shift/su_max 0.000
_refine_ls_shift/su_mean 0.000
_refine_ls_structure_factor_coef Fsqd
_refine_ls_weighting_details 'w=1/[\s^2^(Fo^2^)+(0.0422P)^2^+0.3590P] where P=(Fo^2^+2Fc^2^)/3'
_refine_ls_weighting_scheme calc
_refine_ls_wR_factor_gt 0.0884
_refine_ls_wR_factor_ref 0.0975
_reflns_Friedel_coverage 0.000
_reflns_number_gt 2285
_reflns_number_total 2792
_reflns_threshold_expression 'I > 2\s(I)'
_cod_data_source_file d3nj05017c2.cif
_cod_data_source_block csg503b_a
_cod_depositor_comments 'Adding full bibliography for 7062923.cif.'
_cod_original_sg_symbol_H-M 'P 21/n'
_cod_database_code 7062923
_shelx_shelxl_version_number 2018/3
_shelx_space_group_comment
;
The symmetry employed for this shelxl refinement is uniquely defined
by the following loop, which should always be used as a source of
symmetry information in preference to the above space-group names.
They are only intended as comments.
;
_shelx_estimated_absorpt_t_min 0.975
_shelx_estimated_absorpt_t_max 0.984

loop_
_space_group_symop_operation_xyz
'x, y, z'
'-x+1/2, y+1/2, -z+1/2'
'-x, -y, -z'
'x-1/2, -y-1/2, z-1/2'

loop_
_atom_site_label
_atom_site_type_symbol
_atom_site_fract_x
_atom_site_fract_y
_atom_site_fract_z
_atom_site_U_iso_or_equiv
_atom_site_adp_type
_atom_site_occupancy
_atom_site_site_symmetry_order
_atom_site_calc_flag
_atom_site_refinement_flags_posn
_atom_site_refinement_flags_adp
_atom_site_refinement_flags_occupancy
_atom_site_disorder_assembly
_atom_site_disorder_group
O1 O 0.54282(10) 0.59101(10) 0.37986(8) 0.0442(2) Uani 1 1 d . . . . .
H1 H 0.5577(17) 0.6139(19) 0.4548(15) 0.066 Uiso 1 1 d . U . . .
N1 N 0.48687(11) 0.45835(12) 0.38222(8) 0.0399(3) Uani 1 1 d . . . . .
N2 N 0.36140(10) 0.24657(11) 0.16577(8) 0.0333(2) Uani 1 1 d . . . . .
N3 N 0.29901(12) 0.35381(13) 0.11518(9) 0.0472(3) Uani 1 1 d . . . . .
N4 N 0.50228(9) 0.15852(11) 0.30132(8) 0.0332(2) Uani 1 1 d . . . . .
N5 N 0.62023(10) 0.17497(13) 0.25636(8) 0.0416(3) Uani 1 1 d . . . . .
N6 N 0.29495(10) 0.24362(11) 0.34647(8) 0.0346(2) Uani 1 1 d . . . . .
N7 N 0.31050(12) 0.25073(15) 0.45530(9) 0.0518(3) Uani 1 1 d . . . . .
C1 C 0.40572(11) 0.26521(13) 0.27736(9) 0.0304(2) Uani 1 1 d . . . . .
C2 C 0.46467(12) 0.41014(13) 0.28988(9) 0.0344(3) Uani 1 1 d . . . . .
H2 H 0.484164 0.462785 0.229120 0.041 Uiso 1 1 calc R U . . .
C3 C 0.25410(15) 0.2973(2) 0.02448(11) 0.0554(4) Uani 1 1 d . . . . .
H3 H 0.206807 0.346548 -0.028065 0.066 Uiso 1 1 calc R U . . .
C4 C 0.28510(15) 0.1570(2) 0.01622(11) 0.0554(4) Uani 1 1 d . . . . .
H4 H 0.263770 0.096501 -0.040439 0.067 Uiso 1 1 calc R U . . .
C5 C 0.35341(14) 0.12596(16) 0.10844(11) 0.0446(3) Uani 1 1 d . . . . .
H5 H 0.387774 0.039221 0.128199 0.053 Uiso 1 1 calc R U . . .
C6 C 0.67504(15) 0.05020(18) 0.26689(12) 0.0522(4) Uani 1 1 d . . . . .
H6 H 0.758116 0.029173 0.243914 0.063 Uiso 1 1 calc R U . . .
C7 C 0.59441(17) -0.04567(18) 0.31614(14) 0.0587(4) Uani 1 1 d . . . . .
H7 H 0.612431 -0.139100 0.332013 0.070 Uiso 1 1 calc R U . . .
C8 C 0.48364(15) 0.02565(16) 0.33627(12) 0.0488(3) Uani 1 1 d . . . . .
H8 H 0.409476 -0.009754 0.367875 0.059 Uiso 1 1 calc R U . . .
C9 C 0.19168(15) 0.23615(17) 0.49122(12) 0.0528(4) Uani 1 1 d . . . . .
H9 H 0.171414 0.236161 0.564043 0.063 Uiso 1 1 calc R U . . .
C10 C 0.10096(14) 0.22088(17) 0.40808(13) 0.0517(4) Uani 1 1 d . . . . .
H10 H 0.011779 0.209129 0.414077 0.062 Uiso 1 1 calc R U . . .
C11 C 0.16907(12) 0.22661(15) 0.31600(11) 0.0411(3) Uani 1 1 d . . . . .
H11 H 0.135775 0.220129 0.245640 0.049 Uiso 1 1 calc R U . . .

loop_
_atom_site_aniso_label
_atom_site_aniso_U_11
_atom_site_aniso_U_22
_atom_site_aniso_U_33
_atom_site_aniso_U_23
_atom_site_aniso_U_13
_atom_site_aniso_U_12
O1 0.0537(6) 0.0402(5) 0.0385(5) -0.0042(4) -0.0044(4) -0.0140(4)
N1 0.0480(6) 0.0366(6) 0.0348(5) -0.0020(4) -0.0034(4) -0.0073(5)
N2 0.0351(5) 0.0400(6) 0.0246(5) -0.0020(4) -0.0041(4) -0.0012(4)
N3 0.0557(7) 0.0528(7) 0.0325(5) 0.0045(5) -0.0089(5) 0.0093(6)
N4 0.0316(5) 0.0392(6) 0.0285(5) 0.0029(4) -0.0014(4) -0.0010(4)
N5 0.0340(5) 0.0584(7) 0.0325(5) 0.0024(5) 0.0037(4) 0.0036(5)
N6 0.0315(5) 0.0453(6) 0.0271(5) -0.0040(4) 0.0006(4) -0.0058(4)
N7 0.0475(7) 0.0808(9) 0.0273(5) -0.0059(5) 0.0044(5) -0.0191(6)
C1 0.0298(5) 0.0383(6) 0.0231(5) -0.0011(4) -0.0018(4) -0.0025(5)
C2 0.0364(6) 0.0399(7) 0.0270(5) 0.0005(5) -0.0010(4) -0.0048(5)
C3 0.0520(8) 0.0839(12) 0.0297(7) 0.0027(7) -0.0110(6) 0.0053(8)
C4 0.0524(8) 0.0803(11) 0.0331(7) -0.0165(7) -0.0061(6) -0.0111(8)
C5 0.0497(7) 0.0479(8) 0.0360(7) -0.0109(6) -0.0016(5) -0.0044(6)
C6 0.0464(8) 0.0663(10) 0.0436(7) -0.0077(7) -0.0053(6) 0.0183(7)
C7 0.0648(10) 0.0452(8) 0.0652(10) 0.0005(7) -0.0179(8) 0.0112(7)
C8 0.0502(8) 0.0436(8) 0.0523(8) 0.0114(6) -0.0085(6) -0.0079(6)
C9 0.0548(8) 0.0640(10) 0.0405(7) -0.0089(7) 0.0171(6) -0.0131(7)
C10 0.0358(7) 0.0585(9) 0.0615(9) -0.0056(7) 0.0125(6) -0.0024(6)
C11 0.0316(6) 0.0478(8) 0.0437(7) -0.0030(6) -0.0018(5) -0.0013(5)

loop_
_atom_type_symbol
_atom_type_description
_atom_type_scat_dispersion_real
_atom_type_scat_dispersion_imag
_atom_type_scat_source
C C 0.0033 0.0016 'International Tables Vol C Tables 4.2.6.8 and 6.1.1.4'
H H 0.0000 0.0000 'International Tables Vol C Tables 4.2.6.8 and 6.1.1.4'
O O 0.0106 0.0060 'International Tables Vol C Tables 4.2.6.8 and 6.1.1.4'
N N 0.0061 0.0033 'International Tables Vol C Tables 4.2.6.8 and 6.1.1.4'

loop_
_geom_angle_atom_site_label_1
_geom_angle_atom_site_label_2
_geom_angle_atom_site_label_3
_geom_angle
_geom_angle_site_symmetry_1
_geom_angle_site_symmetry_3
_geom_angle_publ_flag
N1 O1 H1 104.0(11) . . ?
C2 N1 O1 112.50(11) . . ?
C5 N2 N3 112.20(10) . . ?
C5 N2 C1 127.98(11) . . ?
N3 N2 C1 118.77(10) . . ?
C3 N3 N2 103.76(12) . . ?
C8 N4 N5 111.98(11) . . ?
C8 N4 C1 128.37(11) . . ?
N5 N4 C1 116.86(10) . . ?
C6 N5 N4 103.88(12) . . ?
C11 N6 N7 111.90(10) . . ?
C11 N6 C1 127.80(10) . . ?
N7 N6 C1 120.09(10) . . ?
C9 N7 N6 103.97(11) . . ?
N4 C1 N2 107.85(9) . . ?
N4 C1 N6 108.91(9) . . ?
N2 C1 N6 107.92(9) . . ?
N4 C1 C2 110.38(9) . . ?
N2 C1 C2 108.91(9) . . ?
N6 C1 C2 112.72(10) . . ?
N1 C2 C1 119.57(11) . . ?
N1 C2 H2 120.2 . . ?
C1 C2 H2 120.2 . . ?
N3 C3 C4 112.47(13) . . ?
N3 C3 H3 123.8 . . ?
C4 C3 H3 123.8 . . ?
C5 C4 C3 105.36(13) . . ?
C5 C4 H4 127.3 . . ?
C3 C4 H4 127.3 . . ?
N2 C5 C4 106.20(14) . . ?
N2 C5 H5 126.9 . . ?
C4 C5 H5 126.9 . . ?
N5 C6 C7 112.20(13) . . ?
N5 C6 H6 123.9 . . ?
C7 C6 H6 123.9 . . ?
C8 C7 C6 105.40(14) . . ?
C8 C7 H7 127.3 . . ?
C6 C7 H7 127.3 . . ?
N4 C8 C7 106.51(14) . . ?
N4 C8 H8 126.7 . . ?
C7 C8 H8 126.7 . . ?
N7 C9 C10 112.12(13) . . ?
N7 C9 H9 123.9 . . ?
C10 C9 H9 123.9 . . ?
C11 C10 C9 105.54(12) . . ?
C11 C10 H10 127.2 . . ?
C9 C10 H10 127.2 . . ?
N6 C11 C10 106.46(12) . . ?
N6 C11 H11 126.8 . . ?
C10 C11 H11 126.8 . . ?

loop_
_geom_bond_atom_site_label_1
_geom_bond_atom_site_label_2
_geom_bond_distance
_geom_bond_site_symmetry_2
_geom_bond_publ_flag
O1 N1 1.3906(14) . ?
O1 H1 0.961(19) . ?
N1 C2 1.2477(15) . ?
N2 C5 1.3527(17) . ?
N2 N3 1.3531(15) . ?
N2 C1 1.4548(14) . ?
N3 C3 1.3185(18) . ?
N4 C8 1.3540(18) . ?
N4 N5 1.3574(14) . ?
N4 C1 1.4483(15) . ?
N5 C6 1.3220(19) . ?
N6 C11 1.3511(16) . ?
N6 N7 1.3541(14) . ?
N6 C1 1.4569(15) . ?
N7 C9 1.3194(19) . ?
C1 C2 1.5158(17) . ?
C2 H2 0.9300 . ?
C3 C4 1.380(3) . ?
C3 H3 0.9300 . ?
C4 C5 1.359(2) . ?
C4 H4 0.9300 . ?
C5 H5 0.9300 . ?
C6 C7 1.386(2) . ?
C6 H6 0.9300 . ?
C7 C8 1.356(2) . ?
C7 H7 0.9300 . ?
C8 H8 0.9300 . ?
C9 C10 1.381(2) . ?
C9 H9 0.9300 . ?
C10 C11 1.354(2) . ?
C10 H10 0.9300 . ?
C11 H11 0.9300 . ?

loop_
_geom_hbond_atom_site_label_D
_geom_hbond_atom_site_label_H
_geom_hbond_atom_site_label_A
_geom_hbond_distance_DH
_geom_hbond_distance_HA
_geom_hbond_distance_DA
_geom_hbond_angle_DHA
_geom_hbond_site_symmetry_A
_geom_hbond_publ_flag
O1 H1 N1 0.961(19) 2.190(19) 3.0044(14) 141.7(15) 3_666 yes
O1 H1 N7 0.961(19) 2.162(18) 2.9274(15) 135.7(14) 3_666 yes
C6 H6 O1 0.93 2.66 3.4856(19) 149.0 2_645 yes
C8 H8 N3 0.93 2.52 3.4066(19) 158.6 2_545 yes
C9 H9 N5 0.93 2.59 3.4846(18) 160.9 4_566 yes

loop_
_geom_torsion_atom_site_label_1
_geom_torsion_atom_site_label_2
_geom_torsion_atom_site_label_3
_geom_torsion_atom_site_label_4
_geom_torsion
_geom_torsion_site_symmetry_1
_geom_torsion_site_symmetry_2
_geom_torsion_site_symmetry_3
_geom_torsion_site_symmetry_4
_geom_torsion_publ_flag
C5 N2 N3 C3 -0.99(15) . . . . ?
C1 N2 N3 C3 -170.19(11) . . . . ?
C8 N4 N5 C6 -1.53(14) . . . . ?
C1 N4 N5 C6 -164.23(10) . . . . ?
C11 N6 N7 C9 0.68(16) . . . . ?
C1 N6 N7 C9 175.85(12) . . . . ?
C8 N4 C1 N2 -86.54(14) . . . . ?
N5 N4 C1 N2 72.87(12) . . . . ?
C8 N4 C1 N6 30.34(16) . . . . ?
N5 N4 C1 N6 -170.25(9) . . . . ?
C8 N4 C1 C2 154.59(13) . . . . ?
N5 N4 C1 C2 -46.00(13) . . . . ?
C5 N2 C1 N4 30.60(16) . . . . ?
N3 N2 C1 N4 -162.11(10) . . . . ?
C5 N2 C1 N6 -86.92(14) . . . . ?
N3 N2 C1 N6 80.36(13) . . . . ?
C5 N2 C1 C2 150.40(12) . . . . ?
N3 N2 C1 C2 -42.32(14) . . . . ?
C11 N6 C1 N4 -124.52(13) . . . . ?
N7 N6 C1 N4 61.15(14) . . . . ?
C11 N6 C1 N2 -7.69(17) . . . . ?
N7 N6 C1 N2 177.99(11) . . . . ?
C11 N6 C1 C2 112.62(14) . . . . ?
N7 N6 C1 C2 -61.70(15) . . . . ?
O1 N1 C2 C1 178.99(10) . . . . ?
N4 C1 C2 N1 -75.07(14) . . . . ?
N2 C1 C2 N1 166.71(11) . . . . ?
N6 C1 C2 N1 46.97(15) . . . . ?
N2 N3 C3 C4 0.51(17) . . . . ?
N3 C3 C4 C5 0.12(19) . . . . ?
N3 N2 C5 C4 1.09(16) . . . . ?
C1 N2 C5 C4 169.07(12) . . . . ?
C3 C4 C5 N2 -0.71(17) . . . . ?
N4 N5 C6 C7 0.77(16) . . . . ?
N5 C6 C7 C8 0.23(18) . . . . ?
N5 N4 C8 C7 1.71(15) . . . . ?
C1 N4 C8 C7 161.93(12) . . . . ?
C6 C7 C8 N4 -1.13(16) . . . . ?
N6 N7 C9 C10 -0.39(18) . . . . ?
N7 C9 C10 C11 -0.02(19) . . . . ?
N7 N6 C11 C10 -0.72(16) . . . . ?
C1 N6 C11 C10 -175.42(12) . . . . ?
C9 C10 C11 N6 0.43(17) . . . . ?
